data_7210609
loop_
_publ_author_name
'Merkens, Carina'
'Pan, Fangfang'
'Englert, Ulli'

_publ_section_title
;
 3-(4-Pyridyl)-2,4-pentanedione -- a bridge between coordinative, halogen,
 and hydrogen bonds
;
_journal_issue 40
_journal_name_full CrystEngComm
_journal_page_first 8153
_journal_paper_doi 10.1039/c3ce41306c
_journal_volume 15
_journal_year 2013
_chemical_formula_moiety 'C30 H30 Al N3 O6, 1.5(C6 F4 I2), H2 O'
_chemical_formula_sum 'C39 H32 Al F6 I3 N3 O7'
_chemical_formula_weight 1176.36
_space_group_IT_number 2
_symmetry_cell_setting triclinic
_symmetry_space_group_name_Hall '-P 1'
_symmetry_space_group_name_H-M 'P -1'
_audit_conform_dict_location ftp://ftp.iucr.org/pub/cif_core.dic
_audit_conform_dict_name cif_core.dic
_audit_conform_dict_version 2.3
_audit_creation_date '04-Feb-02 T09:24:53-00:00'
_audit_creation_method 'XD routine XDCIF'
_cell_angle_alpha 63.3510(10)
_cell_angle_beta 71.0120(10)
_cell_angle_gamma 76.0780(10)
_cell_formula_units_Z 2
_cell_length_a 12.8817(8)
_cell_length_b 14.0348(8)
_cell_length_c 14.2560(8)
_cell_measurement_reflns_used 8510
_cell_measurement_temperature 100(2)
_cell_measurement_theta_max 29.3882
_cell_measurement_theta_min 2.4733
_cell_volume 2164.5(2)
_computing_cell_refinement SMART
_computing_data_collection 'SMART (Bruker, 2001)'
_computing_data_reduction 'SAINT (Bruker, 1999)'
_computing_molecular_graphics 'Volkov et al, (2006)'
_computing_publication_material 'Volkov et al, (2006)'
_computing_structure_refinement 'Volkov et al, (2006)'
_computing_structure_solution 'SHELXS-97 (Sheldrick, 2008)'
_diffrn_ambient_temperature 100(2)
_diffrn_measured_fraction_theta_full 0.967
_diffrn_measured_fraction_theta_max 0.967
_diffrn_measurement_device_type 'CCD area detector'
_diffrn_measurement_method 'omega scans'
_diffrn_radiation_monochromator 'multilayer optics'
_diffrn_radiation_source 'Incoatec microsource'
_diffrn_radiation_type MoK\a
_diffrn_radiation_wavelength 0.71073
_diffrn_reflns_av_R_equivalents 0.0475
_diffrn_reflns_av_sigmaI/netI 0.0665
_diffrn_reflns_limit_h_max 0
_diffrn_reflns_limit_h_min -28
_diffrn_reflns_limit_k_max 29
_diffrn_reflns_limit_k_min -31
_diffrn_reflns_limit_l_max 29
_diffrn_reflns_limit_l_min -31
_diffrn_reflns_number 54848
_diffrn_reflns_theta_full 52.23
_diffrn_reflns_theta_max 52.23
_diffrn_reflns_theta_min 2.47
_exptl_absorpt_coefficient_mu 2.262
_exptl_absorpt_correction_T_max 0.8762
_exptl_absorpt_correction_T_min 0.6480
_exptl_absorpt_correction_type multi-scan
_exptl_absorpt_process_details SADABS
_exptl_crystal_colour colorless
_exptl_crystal_density_diffrn 1.805
_exptl_crystal_density_method 'not measured'
_exptl_crystal_description plate
_exptl_crystal_F_000 1138
_exptl_crystal_size_max 0.21
_exptl_crystal_size_mid 0.12
_exptl_crystal_size_min 0.06
_refine_diff_density_max 1.023
_refine_diff_density_min -1.153
_refine_diff_density_rms 0.136
_refine_ls_extinction_method none
_refine_ls_goodness_of_fit_ref 0.905
_refine_ls_matrix_type full
_refine_ls_number_parameters 1610
_refine_ls_number_reflns 44531
_refine_ls_number_restraints 0
_refine_ls_R_factor_all 0.042
_refine_ls_R_factor_gt 0.036
_refine_ls_shift/su_max 0.00004
_refine_ls_structure_factor_coef Fsqd
_refine_ls_weighting_details
;
calc w2 = 1/[s^2^(Fo^2^)]
;
_refine_ls_weighting_scheme calc
_refine_ls_wR_factor_ref 0.073
_reflns_number_gt 27920
_reflns_number_total 48264
_reflns_threshold_expression >2sigma(I)
_cod_data_source_file c3ce41306c.txt
_cod_data_source_block 3_mm
_cod_depositor_comments
;
The following automatic conversions were performed:

'_symmetry_cell_setting' value 'Triclinic' changed to 'triclinic'
according to /home/saulius/struct/CIF-dictionaries/cif_core.dic
dictionary named 'cif_core.dic' version 2.4.2 from
2011-04-26.

'_exptl_absorpt_correction_type' value 'Multi-scan'
changed to 'multi-scan' according to
/home/saulius/struct/CIF-dictionaries/cif_core.dic dictionary named
'cif_core.dic' version 2.4.2 from 2011-04-26.

Automatic conversion script
Id: cif_fix_values 1891 2012-01-12 08:04:46Z andrius 
;
_cod_original_sg_symbol_Hall -P1
_cod_original_sg_symbol_H-M P-1
_cod_database_code 7210609

loop_
_space_group_symop_id
_space_group_symop_operation_xyz
1 +X,+Y,+Z
2 -X,-Y,-Z

loop_
_atom_local_axes_atom_label
_atom_local_axes_atom0
_atom_local_axes_ax1
_atom_local_axes_atom1
_atom_local_axes_atom2
_atom_local_axes_ax2
I(1) C(31) Z I(1) N(2) Y
I(2) C(34) Z I(2) C(33) Y
I(3) C(37) Z I(3) C(38) Y
AL(1) O(6) Z AL(1) O(5) Y
F(1) C(32) Z F(1) C(33) Y
F(2) C(33) Z F(2) C(32) Y
F(3) C(36) Z F(3) C(35) Y
F(4) C(35) Z F(4) C(36) Y
F(5) C(38) Z F(5) C(37) Y
F(6) C(39) Z F(6) C(37) Y
O(1) C(2) Z O(1) AL(1) Y
O(2) C(4) Z O(2) AL(1) Y
O(3) C(12) Z O(3) AL(1) Y
O(4) C(14) Z O(4) AL(1) Y
O(5) C(22) Z O(5) AL(1) Y
O(6) C(24) Z O(6) AL(1) Y
O(7) H(7E) Z O(7) H(7D) Y
N(1) C(8) Z N(1) C(9) Y
N(2) C(18) Z N(2) C(19) Y
N(3) C(29) Z N(3) C(28) Y
C(1) H(1B) Z C(1) H(1A) Y
C(2) O(1) Z C(2) C(3) Y
C(3) C(2) Z C(3) C(4) Y
C(4) O(2) Z C(4) C(3) Y
C(5) H(5C) Z C(5) H(5A) Y
C(6) C(7) Z C(6) C(10) Y
C(7) H(7) Z C(7) C(6) Y
C(8) H(8) Z C(8) N(1) Y
C(9) H(9) Z C(9) N(1) Y
C(10) H(10) Z C(10) C(9) Y
C(11) H(11C) Z C(11) H(11A) Y
C(12) O(3) Z C(12) C(13) Y
C(13) C(14) Z C(13) C(12) Y
C(14) O(4) Z C(14) C(13) Y
C(15) H(15A) Z C(15) H(15C) Y
C(16) C(17) Z C(16) C(20) Y
C(17) H(17) Z C(17) C(18) Y
C(18) H(18) Z C(18) N(2) Y
C(19) H(19) Z C(19) N(2) Y
C(20) H(20) Z C(20) C(19) Y
C(21) H(21A) Z C(21) H(21C) Y
C(22) O(5) Z C(22) C(23) Y
C(23) C(22) Z C(23) C(24) Y
C(24) O(6) Z C(24) C(23) Y
C(25) H(25A) Z C(25) H(25C) Y
C(26) C(27) Z C(26) C(30) Y
C(27) H(27) Z C(27) C(28) Y
C(28) H(28) Z C(28) N(3) Y
C(29) H(29) Z C(29) N(3) Y
C(30) H(30) Z C(30) C(29) Y
C(31) C(32) Z C(31) C(36) Y
C(32) F(1) Z C(32) C(31) Y
C(33) F(2) Z C(33) C(32) Y
C(34) C(33) Z C(34) C(35) Y
C(35) F(4) Z C(35) C(36) Y
C(36) F(3) Z C(36) C(35) Y
C(37) C(39) Z C(37) C(38) Y
C(38) F(5) Z C(38) C(37) Y
C(39) F(6) Z C(39) C(37) Y
H(1A) C(1) Z H(1A) H(1C) Y
H(1B) C(1) Z H(1B) H(1C) Y
H(1C) C(1) Z H(1C) H(1B) Y
H(5A) C(5) Z H(5A) H(5C) Y
H(5B) C(5) Z H(5B) H(5A) Y
H(5C) C(5) Z H(5C) H(5A) Y
H(7) C(7) Z H(7) C(6) Y
H(8) C(8) Z H(8) N(1) Y
H(9) C(9) Z H(9) N(1) Y
H(10) C(10) Z H(10) C(9) Y
H(11A) C(11) Z H(11A) H(11C) Y
H(11B) C(11) Z H(11B) H(11C) Y
H(11C) C(11) Z H(11C) H(11A) Y
H(15A) C(15) Z H(15A) H(15B) Y
H(15B) C(15) Z H(15B) H(15C) Y
H(15C) C(15) Z H(15C) H(15B) Y
H(17) C(17) Z H(17) C(18) Y
H(18) C(18) Z H(18) N(2) Y
H(19) C(19) Z H(19) N(2) Y
H(20) C(20) Z H(20) C(19) Y
H(21A) C(21) Z H(21A) H(21B) Y
H(21B) C(21) Z H(21B) H(21A) Y
H(21C) C(21) Z H(21C) H(21A) Y
H(25A) C(25) Z H(25A) H(25C) Y
H(25B) C(25) Z H(25B) H(25A) Y
H(25C) C(25) Z H(25C) H(25A) Y
H(27) C(27) Z H(27) C(28) Y
H(28) C(28) Z H(28) N(3) Y
H(29) C(29) Z H(29) N(3) Y
H(30) C(30) Z H(30) C(29) Y
H(7D) O(7) Z H(7D) H(7E) Y
H(7E) O(7) Z H(7E) H(7D) Y

loop_
_atom_rho_multipole_atom_label
_atom_rho_multipole_coeff_Pv
_atom_rho_multipole_coeff_P00
_atom_rho_multipole_coeff_P11
_atom_rho_multipole_coeff_P1-1
_atom_rho_multipole_coeff_P10
_atom_rho_multipole_coeff_P20
_atom_rho_multipole_coeff_P21
_atom_rho_multipole_coeff_P2-1
_atom_rho_multipole_coeff_P22
_atom_rho_multipole_coeff_P2-2
_atom_rho_multipole_coeff_P30
_atom_rho_multipole_coeff_P31
_atom_rho_multipole_coeff_P3-1
_atom_rho_multipole_coeff_P32
_atom_rho_multipole_coeff_P3-2
_atom_rho_multipole_coeff_P33
_atom_rho_multipole_coeff_P3-3
_atom_rho_multipole_coeff_P40
_atom_rho_multipole_coeff_P41
_atom_rho_multipole_coeff_P4-1
_atom_rho_multipole_coeff_P42
_atom_rho_multipole_coeff_P4-2
_atom_rho_multipole_coeff_P43
_atom_rho_multipole_coeff_P4-3
_atom_rho_multipole_coeff_P44
_atom_rho_multipole_coeff_P4-4
_atom_rho_multipole_kappa
_atom_rho_multipole_kappa_prime0
_atom_rho_multipole_kappa_prime1
_atom_rho_multipole_kappa_prime2
_atom_rho_multipole_kappa_prime3
_atom_rho_multipole_kappa_prime4
_atom_rho_multipole_radial_slater_n0
_atom_rho_multipole_radial_slater_zeta0
_atom_rho_multipole_radial_slater_n1
_atom_rho_multipole_radial_slater_zeta1
_atom_rho_multipole_radial_slater_n2
_atom_rho_multipole_radial_slater_zeta2
_atom_rho_multipole_radial_slater_n3
_atom_rho_multipole_radial_slater_zeta3
_atom_rho_multipole_radial_slater_n4
_atom_rho_multipole_radial_slater_zeta4
I(1) 6.80(6) 0 0.02(4) 0.06(4) -0.08(4) -0.36(5) 0.12(4) -0.02(4) -0.22(4) 0.30(4) 0.15(5) 0.06(5) -0.02(5) -0.06(4) -0.10(4) 0.02(4) 0.09(4) 0.13(6) 0.21(6) -0.24(5) 0.44(5) -0.18(5) 0.05(5) -0.10(5) 0.20(5) -0.27(5) 1.158393 1.105468 1.105468 1.105468 1.105468 1.105468 8 4.8152571428571 8 4.8152571428571 8 4.8152571428571 8 4.8152571428571 8 4.8152571428571
I(2) 6.81(7) 0 -0.02(4) 0.01(4) 0.04(4) -0.46(5) -0.24(4) -0.11(4) -0.17(4) -0.14(4) 0.17(5) -0.11(5) 0.00(5) -0.12(5) -0.04(5) 0.12(5) 0.16(5) 0.05(6) -0.18(6) -0.02(6) 0.53(6) 0.20(6) -0.03(6) 0.07(6) 0.30(6) 0.14(6) 1.158393 1.105468 1.105468 1.105468 1.105468 1.105468 8 4.8152571428571 8 4.8152571428571 8 4.8152571428571 8 4.8152571428571 8 4.8152571428571
I(3) 6.69(6) 0 -0.06(5) -0.01(4) -0.17(4) -0.17(5) 0.41(5) 0.08(5) -0.25(5) -0.01(5) 0.03(5) 0.19(5) -0.10(5) -0.10(5) -0.21(5) -0.03(5) 0.09(5) 0.19(7) 0.37(6) 0.17(6) 0.31(6) 0.33(6) -0.15(6) 0.21(6) 0.11(7) 0.23(7) 1.158393 1.105468 1.105468 1.105468 1.105468 1.105468 8 4.8152571428571 8 4.8152571428571 8 4.8152571428571 8 4.8152571428571 8 4.8152571428571
AL(1) 1.52(9) 0 -0.17(8) 0.02(8) 0.04(8) -0.19(10) 0.10(7) -0.18(7) -0.03(10) 0.08(7) 0.19(10) 0.07(8) 0.25(8) 0.05(8) -0.23(7) -0.14(9) -0.10(9) 0.68(10) -0.14(10) -0.05(9) -0.14(10) 0.07(8) -0.04(8) -0.01(8) 0.56(9) -0.04(9) 1.291171 0.892124 0.892124 0.892124 0.892124 0.892124 4 2.505 4 2.505 4 2.505 4 2.505 4 2.505
F(1) 7.08(5) 0 -0.25(9) -0.06(6) -0.02(5) 0.14(6) 0.04(9) -0.03(6) -0.27(9) 0.09(11) -0.13(5) 0.02(5) -0.01(4) 0.13(5) 0.02(5) -0.06(5) 0.07(5) 0 0 0 0 0 0 0 0 0 1.006513 1.011957 1.011957 1.011957 1.011957 1.011957 2 5.186 2 5.186 2 5.186 3 5.186 4 5.186
F(2) 7.12(5) 0 0.03(10) -0.04(7) 0.07(6) 0.20(8) -0.20(10) 0.08(7) -0.34(10) 0.03(11) -0.04(5) -0.02(5) -0.06(4) 0.01(5) -0.08(5) 0.01(6) -0.09(6) 0 0 0 0 0 0 0 0 0 1.006513 1.011957 1.011957 1.011957 1.011957 1.011957 2 5.186 2 5.186 2 5.186 3 5.186 4 5.186
F(3) 6.93(5) 0 0.14(9) 0.03(6) 0.03(6) 0.04(7) -0.12(9) -0.06(7) 0.04(9) 0.06(10) -0.07(5) 0.02(5) 0.01(4) 0.06(5) 0.02(5) -0.06(5) 0.03(5) 0 0 0 0 0 0 0 0 0 1.006513 1.011957 1.011957 1.011957 1.011957 1.011957 2 5.186 2 5.186 2 5.186 3 5.186 4 5.186
F(4) 7.17(5) 0 -0.21(9) -0.10(7) 0.04(6) 0.06(7) 0.27(9) 0.16(7) -0.18(10) -0.14(11) 0.05(5) 0.15(5) 0.12(4) -0.02(5) 0.01(5) 0.07(5) -0.04(5) 0 0 0 0 0 0 0 0 0 1.006513 1.011957 1.011957 1.011957 1.011957 1.011957 2 5.186 2 5.186 2 5.186 3 5.186 4 5.186
F(5) 7.01(5) 0 0.00(8) -0.22(7) -0.03(6) -0.08(8) -0.06(9) -0.20(8) -0.10(10) 0.14(10) -0.03(5) -0.05(4) 0.07(4) 0.04(4) -0.05(4) -0.02(5) 0.06(5) 0 0 0 0 0 0 0 0 0 1.006513 1.011957 1.011957 1.011957 1.011957 1.011957 2 5.186 2 5.186 2 5.186 3 5.186 4 5.186
F(6) 6.93(5) 0 -0.18(10) 0.26(7) 0.14(6) -0.02(8) -0.08(10) -0.06(8) -0.14(11) -0.05(12) -0.13(5) 0.05(5) -0.01(4) 0.16(5) 0.03(5) -0.02(6) -0.10(6) 0 0 0 0 0 0 0 0 0 1.006513 1.011957 1.011957 1.011957 1.011957 1.011957 2 5.186 2 5.186 2 5.186 3 5.186 4 5.186
O(1) 6.53(7) 0 -0.03(4) 0.02(4) -0.05(5) 0.08(5) 0.02(4) 0.01(4) -0.14(4) 0.04(4) 0.12(4) 0.00(4) -0.04(3) -0.03(3) 0.01(3) 0.01(3) 0.00(3) 0 0 0 0 0 0 0 0 0 0.961384 0.932874 0.932874 0.932874 0.932874 0.932874 2 4.4974 2 4.4974 2 4.4974 3 4.4974 4 4.4974
O(2) 6.46(7) 0 -0.04(4) -0.11(4) -0.04(5) 0.06(5) -0.06(5) -0.07(4) -0.16(4) 0.05(4) 0.06(4) -0.06(4) -0.02(4) 0.03(3) -0.06(3) 0.00(3) 0.00(3) 0 0 0 0 0 0 0 0 0 0.961384 0.932874 0.932874 0.932874 0.932874 0.932874 2 4.4974 2 4.4974 2 4.4974 3 4.4974 4 4.4974
O(3) 6.47(7) 0 -0.04(4) 0.02(4) -0.05(5) -0.03(5) 0.06(5) -0.02(4) -0.10(4) 0.01(4) -0.01(4) 0.01(4) -0.06(4) 0.03(4) 0.07(4) -0.04(3) -0.02(3) 0 0 0 0 0 0 0 0 0 0.961384 0.932874 0.932874 0.932874 0.932874 0.932874 2 4.4974 2 4.4974 2 4.4974 3 4.4974 4 4.4974
O(4) 6.57(6) 0 0.02(4) -0.02(4) -0.07(5) 0.01(5) 0.04(4) -0.01(4) -0.05(4) 0.02(4) 0.11(4) -0.02(3) -0.09(3) -0.04(3) 0.02(3) 0.00(3) 0.00(3) 0 0 0 0 0 0 0 0 0 0.961384 0.932874 0.932874 0.932874 0.932874 0.932874 2 4.4974 2 4.4974 2 4.4974 3 4.4974 4 4.4974
O(5) 6.43(7) 0 0.04(4) 0.00(4) -0.06(5) -0.13(5) 0.00(5) -0.03(4) -0.08(4) -0.03(4) 0.13(4) -0.02(4) -0.03(3) 0.03(4) 0.05(4) 0.01(3) 0.02(3) 0 0 0 0 0 0 0 0 0 0.961384 0.932874 0.932874 0.932874 0.932874 0.932874 2 4.4974 2 4.4974 2 4.4974 3 4.4974 4 4.4974
O(6) 6.47(7) 0 0.04(4) 0.02(4) -0.02(5) 0.03(5) 0.01(5) -0.02(4) -0.03(4) 0.01(4) 0.04(4) -0.01(4) 0.01(3) -0.04(3) 0.03(3) 0.04(3) 0.04(3) 0 0 0 0 0 0 0 0 0 0.961384 0.932874 0.932874 0.932874 0.932874 0.932874 2 4.4974 2 4.4974 2 4.4974 3 4.4974 4 4.4974
O(7) 7.11(10) 0 0.09(6) 0.24(6) 0.17(6) -0.02(6) 0.05(6) -0.01(5) -0.07(7) 0.16(7) 0.01(5) 0.08(5) -0.14(4) 0.00(5) 0.14(5) 0.04(5) 0.11(5) 0 0 0 0 0 0 0 0 0 0.835481 1 1 1 1 1 2 4.4974 2 4.4974 2 4.4974 3 4.4974 4 4.4974
N(1) 5.09(7) 0 -0.04(4) -0.09(4) -0.19(4) -0.06(6) -0.06(6) 0.09(5) -0.17(5) 0.06(5) 0.06(5) 0.06(5) 0.04(5) -0.03(5) 0.00(4) 0.05(4) 0.07(4) 0 0 0 0 0 0 0 0 0 0.997649 1.052497 1.052497 1.052497 1.052497 1.052497 2 3.81056 2 3.81056 2 3.81056 3 3.81056 4 3.81056
N(2) 5.04(6) 0 -0.06(4) -0.18(4) 0.01(4) -0.10(5) 0.01(5) 0.05(5) -0.04(4) -0.02(4) 0.18(5) -0.05(4) -0.05(4) 0.09(4) 0.02(4) 0.03(4) 0.02(4) 0 0 0 0 0 0 0 0 0 0.997649 1.052497 1.052497 1.052497 1.052497 1.052497 2 3.81056 2 3.81056 2 3.81056 3 3.81056 4 3.81056
N(3) 5.10(6) 0 -0.02(4) -0.10(4) -0.02(4) 0.03(5) -0.05(5) 0.02(5) -0.16(4) -0.04(5) 0.09(5) 0.07(4) -0.02(4) -0.06(4) -0.06(4) 0.04(4) 0.03(4) 0 0 0 0 0 0 0 0 0 0.997649 1.052497 1.052497 1.052497 1.052497 1.052497 2 3.81056 2 3.81056 2 3.81056 3 3.81056 4 3.81056
C(1) 4.72(13) 0 -0.03(5) -0.05(6) 0.11(6) 0.09(6) -0.01(5) 0.06(5) 0.03(6) -0.08(5) 0.06(6) -0.13(5) 0.06(5) -0.24(5) 0.29(5) -0.05(5) -0.13(5) 0 0 0 0 0 0 0 0 0 0.960389 1 1 1 1 1 2 3.1303 2 3.1303 2 3.1303 3 3.1303 4 3.1303
C(2) 3.95(9) 0 0.00(4) 0.10(5) -0.11(5) 0.17(6) 0.11(4) -0.06(5) -0.27(5) 0.09(4) 0.25(6) 0.03(5) 0.03(6) 0.20(5) -0.03(5) 0.02(5) 0.04(5) 0 0 0 0 0 0 0 0 0 1.002256 1 1 1 1 1 2 3.1303 2 3.1303 2 3.1303 3 3.1303 4 3.1303
C(3) 4.08(10) 0 0.03(4) 0.02(5) -0.07(5) 0.05(5) 0.05(5) 0.13(5) -0.08(5) 0.07(5) 0.14(6) -0.06(5) -0.09(6) 0.21(5) 0.02(5) 0.08(5) -0.13(5) 0 0 0 0 0 0 0 0 0 1.002256 1 1 1 1 1 2 3.1303 2 3.1303 2 3.1303 3 3.1303 4 3.1303
C(4) 3.91(9) 0 -0.06(4) 0.08(5) 0.03(5) 0.23(6) -0.12(5) -0.14(5) -0.25(5) 0.01(5) 0.35(6) -0.06(5) 0.11(6) 0.23(5) 0.12(5) 0.02(5) 0.06(5) 0 0 0 0 0 0 0 0 0 1.002256 1 1 1 1 1 2 3.1303 2 3.1303 2 3.1303 3 3.1303 4 3.1303
C(5) 4.67(13) 0 0.10(5) 0.05(6) 0.05(6) 0.03(6) -0.04(5) 0.06(5) 0.18(6) 0.04(5) 0.06(6) 0.00(5) 0.26(5) -0.24(5) -0.35(5) 0.14(5) -0.15(5) 0 0 0 0 0 0 0 0 0 0.960389 1 1 1 1 1 2 3.1303 2 3.1303 2 3.1303 3 3.1303 4 3.1303
C(6) 4.27(11) 0 0.02(4) 0.05(6) 0.01(6) 0.32(6) -0.09(5) 0.06(6) -0.10(5) 0.11(5) 0.23(6) 0.03(5) -0.02(6) 0.23(5) -0.10(5) 0.02(5) -0.13(5) 0 0 0 0 0 0 0 0 0 1.002256 1 1 1 1 1 2 3.1303 2 3.1303 2 3.1303 3 3.1303 4 3.1303
C(7) 3.78(10) 0 0.00(4) 0.00(5) -0.03(6) -0.05(6) 0.11(5) 0.06(5) -0.14(5) 0.11(5) 0.00(6) 0.00(5) 0.07(5) 0.10(5) 0.08(5) -0.02(5) -0.03(5) 0 0 0 0 0 0 0 0 0 1.002256 1 1 1 1 1 2 3.1303 2 3.1303 2 3.1303 3 3.1303 4 3.1303
C(8) 4.2009 0 0.0068 0.0629 -0.0926 0.0684 0.0184 0.0318 -0.207 0.0103 0.2582 -0.034 -0.0044 0.1897 -0.0056 -0.0132 -0.0581 0 0 0 0 0 0 0 0 0 1.002256 1 1 1 1 1 2 3.1303 2 3.1303 2 3.1303 3 3.1303 4 3.1303
C(9) 4.2009 0 0.0068 0.0629 -0.0926 0.0684 0.0184 0.0318 -0.207 0.0103 0.2582 -0.034 -0.0044 0.1897 -0.0056 -0.0132 -0.0581 0 0 0 0 0 0 0 0 0 1.002256 1 1 1 1 1 2 3.1303 2 3.1303 2 3.1303 3 3.1303 4 3.1303
C(10) 3.86(11) 0 0.00(4) 0.06(5) -0.10(6) 0.09(6) -0.08(5) 0.01(5) -0.15(5) -0.07(5) 0.31(6) -0.01(5) -0.05(5) 0.06(5) 0.01(5) 0.04(5) -0.01(5) 0 0 0 0 0 0 0 0 0 1.002256 1 1 1 1 1 2 3.1303 2 3.1303 2 3.1303 3 3.1303 4 3.1303
C(11) 4.83(13) 0 0.18(6) 0.03(6) 0.09(6) 0.04(7) 0.07(5) -0.05(5) 0.05(6) 0.01(5) 0.28(6) -0.05(5) 0.03(5) -0.09(5) -0.09(5) -0.04(5) -0.32(5) 0 0 0 0 0 0 0 0 0 0.960389 1 1 1 1 1 2 3.1303 2 3.1303 2 3.1303 3 3.1303 4 3.1303
C(12) 3.98(10) 0 -0.03(4) 0.09(5) -0.05(6) 0.25(6) 0.09(5) -0.01(5) -0.25(5) 0.00(4) 0.37(6) -0.03(5) 0.04(6) 0.24(5) -0.04(5) 0.01(5) 0.11(5) 0 0 0 0 0 0 0 0 0 1.002256 1 1 1 1 1 2 3.1303 2 3.1303 2 3.1303 3 3.1303 4 3.1303
C(13) 4.33(10) 0 -0.13(4) -0.13(5) 0.10(5) 0.13(5) -0.05(5) 0.15(5) -0.21(5) 0.06(5) 0.18(6) -0.01(5) 0.08(6) 0.22(5) -0.06(5) 0.00(5) 0.01(5) 0 0 0 0 0 0 0 0 0 1.002256 1 1 1 1 1 2 3.1303 2 3.1303 2 3.1303 3 3.1303 4 3.1303
C(14) 4.01(9) 0 0.02(4) 0.15(5) -0.03(5) 0.24(5) 0.06(4) -0.12(5) -0.22(4) -0.14(4) 0.21(6) 0.06(5) 0.07(6) 0.24(5) 0.00(5) 0.04(5) 0.08(4) 0 0 0 0 0 0 0 0 0 1.002256 1 1 1 1 1 2 3.1303 2 3.1303 2 3.1303 3 3.1303 4 3.1303
C(15) 4.81(12) 0 -0.10(5) 0.02(5) 0.05(5) 0.06(5) 0.07(4) -0.01(4) -0.05(5) -0.04(5) 0.31(5) -0.06(4) 0.05(4) -0.12(5) 0.10(5) 0.02(4) -0.17(5) 0 0 0 0 0 0 0 0 0 0.960389 1 1 1 1 1 2 3.1303 2 3.1303 2 3.1303 3 3.1303 4 3.1303
C(16) 3.80(10) 0 0.05(4) 0.11(6) 0.07(5) 0.12(6) -0.05(5) -0.12(6) -0.07(5) -0.01(5) 0.27(6) -0.02(5) -0.05(6) 0.16(5) -0.02(5) -0.03(5) 0.04(5) 0 0 0 0 0 0 0 0 0 1.002256 1 1 1 1 1 2 3.1303 2 3.1303 2 3.1303 3 3.1303 4 3.1303
C(17) 4.17(10) 0 0.04(4) 0.00(5) -0.03(6) -0.03(6) 0.01(4) 0.04(5) -0.16(5) 0.03(5) 0.18(6) 0.09(5) -0.04(5) 0.25(5) -0.04(5) -0.15(5) -0.06(5) 0 0 0 0 0 0 0 0 0 1.002256 1 1 1 1 1 2 3.1303 2 3.1303 2 3.1303 3 3.1303 4 3.1303
C(18) 4.20(5) 0 0.007(19) 0.06(3) -0.09(3) 0.07(3) 0.02(2) 0.03(3) -0.21(3) 0.01(2) 0.26(3) -0.03(2) 0.00(3) 0.19(3) -0.01(2) -0.01(2) -0.06(2) 0 0 0 0 0 0 0 0 0 1.002256 1 1 1 1 1 2 3.1303 2 3.1303 2 3.1303 3 3.1303 4 3.1303
C(19) 4.2009 0 0.0068 0.0629 -0.0926 0.0684 0.0184 0.0318 -0.207 0.0103 0.2582 -0.034 -0.0044 0.1897 -0.0056 -0.0132 -0.0581 0 0 0 0 0 0 0 0 0 1.002256 1 1 1 1 1 2 3.1303 2 3.1303 2 3.1303 3 3.1303 4 3.1303
C(20) 4.33(10) 0 -0.01(4) 0.02(5) -0.02(6) 0.13(6) -0.16(4) 0.10(5) -0.13(5) 0.03(5) 0.22(5) -0.09(4) -0.05(5) 0.26(5) 0.07(5) 0.11(5) 0.02(5) 0 0 0 0 0 0 0 0 0 1.002256 1 1 1 1 1 2 3.1303 2 3.1303 2 3.1303 3 3.1303 4 3.1303
C(21) 4.91(13) 0 -0.07(5) -0.08(6) 0.12(6) 0.07(6) 0.01(5) -0.07(5) 0.06(5) 0.09(5) 0.02(6) -0.12(5) 0.17(5) -0.21(5) 0.22(5) -0.08(5) -0.10(5) 0 0 0 0 0 0 0 0 0 0.960389 1 1 1 1 1 2 3.1303 2 3.1303 2 3.1303 3 3.1303 4 3.1303
C(22) 3.84(9) 0 -0.05(4) 0.05(5) -0.04(5) 0.22(6) -0.02(5) -0.02(5) -0.22(5) 0.08(5) 0.29(6) 0.02(5) 0.10(6) 0.21(5) -0.07(5) -0.03(5) 0.01(5) 0 0 0 0 0 0 0 0 0 1.002256 1 1 1 1 1 2 3.1303 2 3.1303 2 3.1303 3 3.1303 4 3.1303
C(23) 3.87(10) 0 -0.09(4) -0.03(5) 0.02(5) 0.12(5) -0.10(5) 0.06(5) 0.01(5) -0.10(5) 0.09(6) -0.04(5) 0.10(6) 0.21(5) 0.05(5) 0.04(5) -0.04(5) 0 0 0 0 0 0 0 0 0 1.002256 1 1 1 1 1 2 3.1303 2 3.1303 2 3.1303 3 3.1303 4 3.1303
C(24) 3.89(9) 0 0.03(4) 0.20(5) 0.01(5) 0.11(6) 0.06(5) -0.02(5) -0.30(5) -0.03(5) 0.43(6) -0.04(5) 0.04(6) 0.27(5) 0.09(5) 0.02(5) -0.05(5) 0 0 0 0 0 0 0 0 0 1.002256 1 1 1 1 1 2 3.1303 2 3.1303 2 3.1303 3 3.1303 4 3.1303
C(25) 4.38(13) 0 -0.02(5) 0.05(7) 0.09(6) 0.06(6) -0.02(5) -0.03(5) -0.04(6) 0.04(5) 0.14(6) -0.10(5) 0.18(5) -0.29(5) 0.28(5) -0.02(5) -0.07(5) 0 0 0 0 0 0 0 0 0 0.960389 1 1 1 1 1 2 3.1303 2 3.1303 2 3.1303 3 3.1303 4 3.1303
C(26) 4.36(11) 0 -0.03(4) 0.12(6) 0.09(6) 0.38(6) -0.14(5) -0.05(6) -0.27(5) 0.03(5) 0.29(6) -0.05(5) -0.09(6) 0.33(5) 0.00(5) -0.02(5) 0.04(5) 0 0 0 0 0 0 0 0 0 1.002256 1 1 1 1 1 2 3.1303 2 3.1303 2 3.1303 3 3.1303 4 3.1303
C(27) 3.76(10) 0 0.02(4) 0.05(5) -0.05(6) 0.20(6) -0.02(4) 0.01(5) -0.13(5) -0.01(5) 0.24(6) 0.04(5) -0.02(5) 0.13(5) 0.03(5) -0.05(5) 0.07(5) 0 0 0 0 0 0 0 0 0 1.002256 1 1 1 1 1 2 3.1303 2 3.1303 2 3.1303 3 3.1303 4 3.1303
C(28) 4.2009 0 0.0068 0.0629 -0.0926 0.0684 0.0184 0.0318 -0.207 0.0103 0.2582 -0.034 -0.0044 0.1897 -0.0056 -0.0132 -0.0581 0 0 0 0 0 0 0 0 0 1.002256 1 1 1 1 1 2 3.1303 2 3.1303 2 3.1303 3 3.1303 4 3.1303
C(29) 4.2009 0 0.0068 0.0629 -0.0926 0.0684 0.0184 0.0318 -0.207 0.0103 0.2582 -0.034 -0.0044 0.1897 -0.0056 -0.0132 -0.0581 0 0 0 0 0 0 0 0 0 1.002256 1 1 1 1 1 2 3.1303 2 3.1303 2 3.1303 3 3.1303 4 3.1303
C(30) 4.05(11) 0 0.14(4) 0.05(5) 0.07(6) 0.12(6) 0.03(5) -0.03(5) -0.21(5) -0.06(5) 0.24(6) -0.01(5) -0.10(5) 0.15(5) 0.05(5) -0.06(5) -0.09(5) 0 0 0 0 0 0 0 0 0 1.002256 1 1 1 1 1 2 3.1303 2 3.1303 2 3.1303 3 3.1303 4 3.1303
C(31) 4.06(11) 0 -0.01(4) 0.00(5) -0.07(6) 0.20(6) -0.06(5) 0.04(6) -0.23(5) 0.04(5) 0.12(6) -0.02(6) -0.01(6) 0.15(6) -0.04(6) -0.01(5) -0.02(5) 0 0 0 0 0 0 0 0 0 1.002256 1 1 1 1 1 2 3.1303 2 3.1303 2 3.1303 3 3.1303 4 3.1303
C(32) 4.04(12) 0 -0.08(5) 0.07(7) -0.04(5) 0.13(6) 0.02(5) -0.08(6) -0.19(6) 0.01(6) 0.43(6) 0.01(5) -0.05(6) 0.10(6) -0.02(6) 0.06(6) -0.06(6) 0 0 0 0 0 0 0 0 0 1.002256 1 1 1 1 1 2 3.1303 2 3.1303 2 3.1303 3 3.1303 4 3.1303
C(33) 3.86(12) 0 -0.01(5) 0.08(7) -0.14(6) 0.07(6) -0.02(5) 0.05(6) -0.28(6) 0.06(6) 0.24(7) -0.03(6) -0.11(7) 0.08(6) 0.05(6) 0.09(6) -0.09(6) 0 0 0 0 0 0 0 0 0 1.002256 1 1 1 1 1 2 3.1303 2 3.1303 2 3.1303 3 3.1303 4 3.1303
C(34) 4.07(11) 0 0.01(5) -0.13(6) 0.14(6) 0.10(6) 0.03(5) 0.01(6) -0.18(5) 0.01(5) 0.26(6) 0.04(6) -0.09(7) 0.12(6) -0.05(6) -0.09(5) 0.07(5) 0 0 0 0 0 0 0 0 0 1.002256 1 1 1 1 1 2 3.1303 2 3.1303 2 3.1303 3 3.1303 4 3.1303
C(35) 3.94(12) 0 0.01(5) -0.22(7) -0.14(6) 0.10(6) 0.14(5) 0.06(6) -0.35(6) -0.11(6) 0.22(7) -0.03(6) -0.03(7) 0.22(6) 0.13(6) 0.13(6) 0.14(6) 0 0 0 0 0 0 0 0 0 1.002256 1 1 1 1 1 2 3.1303 2 3.1303 2 3.1303 3 3.1303 4 3.1303
C(36) 4.11(11) 0 -0.02(5) 0.11(7) -0.10(6) 0.09(6) 0.08(5) 0.03(6) -0.29(6) -0.25(6) 0.46(7) -0.02(6) 0.01(6) 0.22(6) 0.07(6) 0.02(6) -0.07(6) 0 0 0 0 0 0 0 0 0 1.002256 1 1 1 1 1 2 3.1303 2 3.1303 2 3.1303 3 3.1303 4 3.1303
C(37) 4.31(11) 0 -0.07(5) 0.10(6) -0.15(7) 0.08(7) -0.13(6) 0.06(6) -0.27(5) 0.14(5) 0.06(6) 0.11(6) -0.01(7) 0.13(6) -0.12(6) -0.09(5) -0.03(5) 0 0 0 0 0 0 0 0 0 1.002256 1 1 1 1 1 2 3.1303 2 3.1303 2 3.1303 3 3.1303 4 3.1303
C(38) 4.00(11) 0 -0.02(5) -0.12(7) 0.00(6) 0.00(6) -0.01(5) 0.07(7) -0.07(6) -0.09(6) 0.33(7) -0.02(6) -0.01(7) 0.09(6) -0.04(6) 0.18(6) 0.17(6) 0 0 0 0 0 0 0 0 0 1.002256 1 1 1 1 1 2 3.1303 2 3.1303 2 3.1303 3 3.1303 4 3.1303
C(39) 4.07(11) 0 0.16(5) 0.20(7) -0.08(6) 0.04(6) 0.02(5) 0.04(6) -0.25(6) 0.00(6) 0.26(7) 0.02(6) -0.04(7) 0.02(6) 0.17(6) 0.03(6) -0.05(6) 0 0 0 0 0 0 0 0 0 1.002256 1 1 1 1 1 2 3.1303 2 3.1303 2 3.1303 3 3.1303 4 3.1303
H(1A) 0.76(8) 0 0 0 0.12(5) 0 0 0 0 0 0 0 0 0 0 0 0 0 0 0 0 0 0 0 0 0 1.21957 1.2 1.2 1.2 1.2 1.2 0 1.9154 1 1.9154 2 1.9154 3 1.9154 4 1.9154
H(1B) 0.60(8) 0 0 0 0.09(5) 0 0 0 0 0 0 0 0 0 0 0 0 0 0 0 0 0 0 0 0 0 1.21957 1.2 1.2 1.2 1.2 1.2 0 1.9154 1 1.9154 2 1.9154 3 1.9154 4 1.9154
H(1C) 0.79(8) 0 0 0 0.26(5) 0 0 0 0 0 0 0 0 0 0 0 0 0 0 0 0 0 0 0 0 0 1.21957 1.2 1.2 1.2 1.2 1.2 0 1.9154 1 1.9154 2 1.9154 3 1.9154 4 1.9154
H(5A) 0.68(8) 0 0 0 0.24(5) 0 0 0 0 0 0 0 0 0 0 0 0 0 0 0 0 0 0 0 0 0 1.21957 1.2 1.2 1.2 1.2 1.2 0 1.9154 1 1.9154 2 1.9154 3 1.9154 4 1.9154
H(5B) 0.51(8) 0 0 0 0.12(5) 0 0 0 0 0 0 0 0 0 0 0 0 0 0 0 0 0 0 0 0 0 1.21957 1.2 1.2 1.2 1.2 1.2 0 1.9154 1 1.9154 2 1.9154 3 1.9154 4 1.9154
H(5C) 0.70(8) 0 0 0 0.20(5) 0 0 0 0 0 0 0 0 0 0 0 0 0 0 0 0 0 0 0 0 0 1.21957 1.2 1.2 1.2 1.2 1.2 0 1.9154 1 1.9154 2 1.9154 3 1.9154 4 1.9154
H(7) 0.96(7) 0 0 0 0.25(5) 0 0 0 0 0 0 0 0 0 0 0 0 0 0 0 0 0 0 0 0 0 1.21957 1.2 1.2 1.2 1.2 1.2 0 1.9154 1 1.9154 2 1.9154 3 1.9154 4 1.9154
H(8) 0.90(5) 0 0 0 0.25(4) 0 0 0 0 0 0 0 0 0 0 0 0 0 0 0 0 0 0 0 0 0 1.21957 1.2 1.2 1.2 1.2 1.2 0 1.9154 1 1.9154 2 1.9154 3 1.9154 4 1.9154
H(9) 0.68(5) 0 0 0 0.17(4) 0 0 0 0 0 0 0 0 0 0 0 0 0 0 0 0 0 0 0 0 0 1.21957 1.2 1.2 1.2 1.2 1.2 0 1.9154 1 1.9154 2 1.9154 3 1.9154 4 1.9154
H(10) 0.87(7) 0 0 0 0.18(5) 0 0 0 0 0 0 0 0 0 0 0 0 0 0 0 0 0 0 0 0 0 1.21957 1.2 1.2 1.2 1.2 1.2 0 1.9154 1 1.9154 2 1.9154 3 1.9154 4 1.9154
H(11A) 0.76(8) 0 0 0 0.11(5) 0 0 0 0 0 0 0 0 0 0 0 0 0 0 0 0 0 0 0 0 0 1.21957 1.2 1.2 1.2 1.2 1.2 0 1.9154 1 1.9154 2 1.9154 3 1.9154 4 1.9154
H(11B) 0.73(8) 0 0 0 0.05(5) 0 0 0 0 0 0 0 0 0 0 0 0 0 0 0 0 0 0 0 0 0 1.21957 1.2 1.2 1.2 1.2 1.2 0 1.9154 1 1.9154 2 1.9154 3 1.9154 4 1.9154
H(11C) 0.60(8) 0 0 0 0.00(5) 0 0 0 0 0 0 0 0 0 0 0 0 0 0 0 0 0 0 0 0 0 1.21957 1.2 1.2 1.2 1.2 1.2 0 1.9154 1 1.9154 2 1.9154 3 1.9154 4 1.9154
H(15A) 0.71(7) 0 0 0 0.06(5) 0 0 0 0 0 0 0 0 0 0 0 0 0 0 0 0 0 0 0 0 0 1.21957 1.2 1.2 1.2 1.2 1.2 0 1.9154 1 1.9154 2 1.9154 3 1.9154 4 1.9154
H(15B) 0.75(7) 0 0 0 0.10(5) 0 0 0 0 0 0 0 0 0 0 0 0 0 0 0 0 0 0 0 0 0 1.21957 1.2 1.2 1.2 1.2 1.2 0 1.9154 1 1.9154 2 1.9154 3 1.9154 4 1.9154
H(15C) 0.71(7) 0 0 0 0.04(5) 0 0 0 0 0 0 0 0 0 0 0 0 0 0 0 0 0 0 0 0 0 1.21957 1.2 1.2 1.2 1.2 1.2 0 1.9154 1 1.9154 2 1.9154 3 1.9154 4 1.9154
H(17) 0.87(7) 0 0 0 0.16(5) 0 0 0 0 0 0 0 0 0 0 0 0 0 0 0 0 0 0 0 0 0 1.21957 1.2 1.2 1.2 1.2 1.2 0 1.9154 1 1.9154 2 1.9154 3 1.9154 4 1.9154
H(18) 0.94(5) 0 0 0 0.19(4) 0 0 0 0 0 0 0 0 0 0 0 0 0 0 0 0 0 0 0 0 0 1.21957 1.2 1.2 1.2 1.2 1.2 0 1.9154 1 1.9154 2 1.9154 3 1.9154 4 1.9154
H(19) 0.86(5) 0 0 0 0.12(3) 0 0 0 0 0 0 0 0 0 0 0 0 0 0 0 0 0 0 0 0 0 1.21957 1.2 1.2 1.2 1.2 1.2 0 1.9154 1 1.9154 2 1.9154 3 1.9154 4 1.9154
H(20) 0.82(7) 0 0 0 0.06(5) 0 0 0 0 0 0 0 0 0 0 0 0 0 0 0 0 0 0 0 0 0 1.21957 1.2 1.2 1.2 1.2 1.2 0 1.9154 1 1.9154 2 1.9154 3 1.9154 4 1.9154
H(21A) 0.51(8) 0 0 0 0.01(5) 0 0 0 0 0 0 0 0 0 0 0 0 0 0 0 0 0 0 0 0 0 1.21957 1.2 1.2 1.2 1.2 1.2 0 1.9154 1 1.9154 2 1.9154 3 1.9154 4 1.9154
H(21B) 0.56(8) 0 0 0 0.20(5) 0 0 0 0 0 0 0 0 0 0 0 0 0 0 0 0 0 0 0 0 0 1.21957 1.2 1.2 1.2 1.2 1.2 0 1.9154 1 1.9154 2 1.9154 3 1.9154 4 1.9154
H(21C) 0.72(8) 0 0 0 0.23(5) 0 0 0 0 0 0 0 0 0 0 0 0 0 0 0 0 0 0 0 0 0 1.21957 1.2 1.2 1.2 1.2 1.2 0 1.9154 1 1.9154 2 1.9154 3 1.9154 4 1.9154
H(25A) 0.68(8) 0 0 0 0.21(5) 0 0 0 0 0 0 0 0 0 0 0 0 0 0 0 0 0 0 0 0 0 1.21957 1.2 1.2 1.2 1.2 1.2 0 1.9154 1 1.9154 2 1.9154 3 1.9154 4 1.9154
H(25B) 0.73(8) 0 0 0 0.19(5) 0 0 0 0 0 0 0 0 0 0 0 0 0 0 0 0 0 0 0 0 0 1.21957 1.2 1.2 1.2 1.2 1.2 0 1.9154 1 1.9154 2 1.9154 3 1.9154 4 1.9154
H(25C) 0.82(8) 0 0 0 0.25(5) 0 0 0 0 0 0 0 0 0 0 0 0 0 0 0 0 0 0 0 0 0 1.21957 1.2 1.2 1.2 1.2 1.2 0 1.9154 1 1.9154 2 1.9154 3 1.9154 4 1.9154
H(27) 0.75(7) 0 0 0 0.15(5) 0 0 0 0 0 0 0 0 0 0 0 0 0 0 0 0 0 0 0 0 0 1.21957 1.2 1.2 1.2 1.2 1.2 0 1.9154 1 1.9154 2 1.9154 3 1.9154 4 1.9154
H(28) 0.91(5) 0 0 0 0.22(3) 0 0 0 0 0 0 0 0 0 0 0 0 0 0 0 0 0 0 0 0 0 1.21957 1.2 1.2 1.2 1.2 1.2 0 1.9154 1 1.9154 2 1.9154 3 1.9154 4 1.9154
H(29) 0.87(5) 0 0 0 0.21(4) 0 0 0 0 0 0 0 0 0 0 0 0 0 0 0 0 0 0 0 0 0 1.21957 1.2 1.2 1.2 1.2 1.2 0 1.9154 1 1.9154 2 1.9154 3 1.9154 4 1.9154
H(30) 0.79(7) 0 0 0 0.09(5) 0 0 0 0 0 0 0 0 0 0 0 0 0 0 0 0 0 0 0 0 0 1.21957 1.2 1.2 1.2 1.2 1.2 0 1.9154 1 1.9154 2 1.9154 3 1.9154 4 1.9154
H(7D) 0.46(7) 0 0 0 -0.03(6) 0 0 0 0 0 0 0 0 0 0 0 0 0 0 0 0 0 0 0 0 0 1.21957 1.2 1.2 1.2 1.2 1.2 0 1.9154 1 1.9154 2 1.9154 3 1.9154 4 1.9154
H(7E) 0.43(7) 0 0 0 -0.08(6) 0 0 0 0 0 0 0 0 0 0 0 0 0 0 0 0 0 0 0 0 0 1.21957 1.2 1.2 1.2 1.2 1.2 0 1.9154 1 1.9154 2 1.9154 3 1.9154 4 1.9154

loop_
_atom_site_aniso_label
_atom_site_aniso_U_11
_atom_site_aniso_U_22
_atom_site_aniso_U_33
_atom_site_aniso_U_23
_atom_site_aniso_U_13
_atom_site_aniso_U_12
I(1) 0.01822(9) 0.01922(11) 0.03518(15) -0.01083(10) -0.00558(9) -0.00099(8)
I(2) 0.03583(16) 0.02016(12) 0.03510(17) -0.00833(12) -0.01561(14) -0.00253(11)
I(3) 0.02607(14) 0.0466(2) 0.0376(2) -0.01604(18) -0.01678(14) 0.00881(15)
AL(1) 0.0187(4) 0.0118(4) 0.0139(4) -0.0051(3) -0.0063(3) -0.0003(3)
F(1) 0.0148(9) 0.0265(14) 0.0737(19) -0.0218(16) -0.0126(12) 0.0045(9)
F(2) 0.0212(11) 0.0277(16) 0.081(2) -0.0202(18) -0.0197(15) -0.0042(10)
F(3) 0.0143(9) 0.0270(14) 0.0662(19) -0.0146(16) -0.0050(12) -0.0019(8)
F(4) 0.0227(11) 0.0200(12) 0.0608(19) -0.0133(15) -0.0035(14) 0.0052(9)
F(5) 0.0364(15) 0.0400(16) 0.0386(15) -0.0219(14) -0.0181(13) -0.0025(14)
F(6) 0.0430(17) 0.0381(17) 0.055(2) -0.0339(16) -0.0231(16) 0.0180(14)
O(1) 0.0164(5) 0.0161(6) 0.0185(6) -0.0094(5) -0.0071(5) 0.0017(4)
O(2) 0.0173(6) 0.0158(6) 0.0170(6) -0.0073(5) -0.0037(5) -0.0031(5)
O(3) 0.0178(6) 0.0134(6) 0.0187(6) -0.0070(5) -0.0043(5) 0.0014(5)
O(4) 0.0154(5) 0.0116(5) 0.0162(6) -0.0041(5) -0.0056(4) -0.0004(4)
O(5) 0.0238(6) 0.0133(6) 0.0168(6) -0.0060(5) -0.0101(5) 0.0007(5)
O(6) 0.0245(6) 0.0115(5) 0.0157(6) -0.0054(5) -0.0085(5) 0.0003(5)
O(7) 0.0255(11) 0.0472(16) 0.0457(15) -0.0328(15) -0.0041(11) -0.0005(11)
N(1) 0.0254(9) 0.0305(11) 0.0448(13) -0.0279(11) 0.0012(9) -0.0019(8)
N(2) 0.0201(7) 0.0224(9) 0.0353(10) -0.0097(8) -0.0051(8) -0.0066(6)
N(3) 0.0411(11) 0.0180(8) 0.0325(10) -0.0140(8) -0.0172(9) 0.0002(8)
C(1) 0.0211(7) 0.0303(9) 0.0359(9) -0.0232(8) -0.0103(7) -0.0006(6)
C(2) 0.0161(5) 0.0160(6) 0.0171(6) -0.0079(5) -0.0066(5) -0.0001(4)
C(3) 0.0167(5) 0.0144(5) 0.0167(6) -0.0078(5) -0.0052(5) -0.0003(4)
C(4) 0.0169(5) 0.0148(6) 0.0166(6) -0.0066(5) -0.0049(5) -0.0021(4)
C(5) 0.0164(6) 0.0260(8) 0.0269(8) -0.0124(7) -0.0035(6) -0.0029(6)
C(6) 0.0187(6) 0.0164(6) 0.0191(7) -0.0095(5) -0.0051(5) 0.0008(5)
C(7) 0.0275(8) 0.0260(8) 0.0209(7) -0.0140(7) -0.0053(6) 0.0026(7)
C(8) 0.0322(8) 0.0348(9) 0.0296(8) -0.0234(8) -0.0009(6) -0.0024(7)
C(9) 0.0322(8) 0.0203(7) 0.0468(11) -0.0202(8) -0.0077(8) 0.0041(6)
C(10) 0.0306(9) 0.0164(7) 0.0293(9) -0.0104(7) -0.0102(7) 0.0046(6)
C(11) 0.0169(6) 0.0231(8) 0.0292(8) -0.0111(7) -0.0027(6) 0.0032(6)
C(12) 0.0158(5) 0.0135(6) 0.0176(6) -0.0062(5) -0.0050(5) 0.0021(4)
C(13) 0.0146(5) 0.0128(6) 0.0185(6) -0.0052(5) -0.0061(5) 0.0008(4)
C(14) 0.0140(5) 0.0118(5) 0.0160(5) -0.0057(4) -0.0045(4) 0.0000(4)
C(15) 0.0191(6) 0.0129(6) 0.0209(6) -0.0072(5) -0.0057(5) 0.0008(4)
C(16) 0.0154(5) 0.0160(6) 0.0183(6) -0.0066(5) -0.0060(5) -0.0009(4)
C(17) 0.0198(6) 0.0234(7) 0.0241(7) -0.0082(6) -0.0091(6) -0.0045(5)
C(18) 0.0234(6) 0.0264(8) 0.0331(8) -0.0107(7) -0.0106(6) -0.0071(5)
C(19) 0.0217(6) 0.0179(6) 0.0251(7) -0.0035(5) -0.0042(5) -0.0053(5)
C(20) 0.0189(6) 0.0170(6) 0.0220(7) -0.0041(6) -0.0079(5) -0.0026(5)
C(21) 0.0292(8) 0.0219(7) 0.0239(7) -0.0126(6) -0.0144(7) 0.0019(6)
C(22) 0.0199(6) 0.0145(6) 0.0181(6) -0.0085(5) -0.0084(5) 0.0005(5)
C(23) 0.0216(6) 0.0125(5) 0.0169(6) -0.0067(5) -0.0076(5) 0.0006(5)
C(24) 0.0233(6) 0.0124(5) 0.0144(5) -0.0050(5) -0.0076(5) -0.0003(5)
C(25) 0.0394(10) 0.0148(7) 0.0197(7) -0.0056(6) -0.0142(7) 0.0033(6)
C(26) 0.0177(6) 0.0146(6) 0.0195(6) -0.0086(5) -0.0041(5) -0.0006(5)
C(27) 0.0238(7) 0.0176(6) 0.0215(7) -0.0103(6) -0.0058(6) -0.0001(6)
C(28) 0.0320(7) 0.0200(6) 0.0250(6) -0.0139(6) -0.0102(6) 0.0041(6)
C(29) 0.0346(9) 0.0204(7) 0.0424(10) -0.0151(7) -0.0107(7) -0.0073(6)
C(30) 0.0252(8) 0.0218(8) 0.0384(10) -0.0165(8) -0.0034(8) -0.0070(7)
C(31) 0.0154(6) 0.0179(7) 0.0309(8) -0.0095(6) -0.0058(6) -0.0006(5)
C(32) 0.0150(6) 0.0220(8) 0.0401(10) -0.0144(8) -0.0091(6) 0.0009(6)
C(33) 0.0177(7) 0.0214(8) 0.0394(10) -0.0128(8) -0.0112(7) -0.0007(6)
C(34) 0.0220(7) 0.0183(7) 0.0289(8) -0.0091(6) -0.0099(6) -0.0004(6)
C(35) 0.0177(7) 0.0185(8) 0.0347(9) -0.0093(7) -0.0056(6) 0.0016(6)
C(36) 0.0149(6) 0.0201(8) 0.0355(9) -0.0110(7) -0.0051(6) 0.0001(6)
C(37) 0.0211(7) 0.0274(9) 0.0273(8) -0.0135(7) -0.0121(6) 0.0052(6)
C(38) 0.0264(8) 0.0251(9) 0.0280(8) -0.0142(7) -0.0126(7) 0.0011(7)
C(39) 0.0273(8) 0.0236(8) 0.0327(9) -0.0176(8) -0.0138(8) 0.0077(7)

loop_
_atom_site_label
_atom_site_fract_x
_atom_site_fract_y
_atom_site_fract_z
_atom_site_U_iso_or_equiv
_atom_site_occupancy
_atom_site_symmetry_multiplicity
I(1) 0.095754(19) 0.109670(19) 0.60722(2) 0.025 1 2
I(2) 0.05933(3) -0.42551(2) 0.73286(3) 0.03 1 2
I(3) 0.24628(3) 0.87273(3) 0.07609(3) 0.037 1 2
AL(1) 0.49707(8) 0.76008(7) 0.24340(7) 0.015 1 2
F(1) -0.1097(2) -0.0183(3) 0.6653(5) 0.039 1 2
F(2) -0.1226(3) -0.2230(3) 0.7174(5) 0.042 1 2
F(3) 0.2786(2) -0.0896(3) 0.6066(5) 0.039 1 2
F(4) 0.2661(3) -0.2934(3) 0.6557(4) 0.039 1 2
F(5) 0.0694(3) 1.0556(3) 0.1270(3) 0.034 1 2
F(6) 0.1208(4) 0.8491(4) -0.0747(4) 0.041 1 2
O(1) 0.45507(13) 0.72133(14) 0.15069(14) 0.016 1 2
O(2) 0.64332(14) 0.75504(14) 0.16048(14) 0.016 1 2
O(3) 0.35074(15) 0.75791(14) 0.32674(15) 0.017 1 2
O(4) 0.52315(13) 0.61356(13) 0.33084(13) 0.015 1 2
O(5) 0.54113(15) 0.79913(14) 0.33189(14) 0.017 1 2
O(6) 0.46291(15) 0.90292(14) 0.15690(14) 0.017 1 2
O(7) 0.9967(3) 0.3552(4) -0.2032(4) 0.036 1 2
N(1) 0.8099(2) 0.4379(2) -0.0830(3) 0.032 1 2
N(2) 0.12754(18) 0.31781(19) 0.5700(2) 0.026 1 2
N(3) 0.4293(2) 1.28601(19) 0.2947(2) 0.028 1 2
C(1) 0.45101(16) 0.6031(2) 0.0764(2) 0.025 1 2
C(2) 0.51398(13) 0.65939(13) 0.10491(13) 0.016 1 2
C(3) 0.63006(13) 0.64248(12) 0.08228(12) 0.015 1 2
C(4) 0.68922(13) 0.69972(13) 0.10464(13) 0.016 1 2
C(5) 0.81138(15) 0.70188(18) 0.05855(18) 0.023 1 2
C(6) 0.69183(13) 0.57176(14) 0.02524(15) 0.018 1 2
C(7) 0.70404(17) 0.60431(18) -0.08548(17) 0.024 1 2
C(8) 0.76262(17) 0.53542(18) -0.13517(17) 0.03 1 2
C(9) 0.79865(17) 0.40600(16) 0.0238(2) 0.032 1 2
C(10) 0.74027(18) 0.46956(16) 0.08005(19) 0.026 1 2
C(11) 0.17282(15) 0.71023(18) 0.41591(19) 0.025 1 2
C(12) 0.29365(13) 0.67903(13) 0.38022(13) 0.016 1 2
C(13) 0.33869(13) 0.57085(13) 0.40560(13) 0.016 1 2
C(14) 0.45452(12) 0.54344(12) 0.37941(12) 0.014 1 2
C(15) 0.50561(14) 0.43004(13) 0.40348(15) 0.018 1 2
C(16) 0.26460(13) 0.48459(13) 0.46331(14) 0.016 1 2
C(17) 0.18753(15) 0.47876(16) 0.41649(16) 0.022 1 2
C(18) 0.12075(14) 0.39596(16) 0.47233(16) 0.026 1 2
C(19) 0.20162(14) 0.32314(13) 0.61489(14) 0.023 1 2
C(20) 0.26962(14) 0.40443(14) 0.56605(15) 0.02 1 2
C(21) 0.55805(18) 0.89017(17) 0.42862(17) 0.023 1 2
C(22) 0.52531(13) 0.88996(13) 0.33699(13) 0.016 1 2
C(23) 0.47902(14) 0.98520(13) 0.26409(13) 0.016 1 2
C(24) 0.45007(14) 0.98586(13) 0.17655(13) 0.016 1 2
C(25) 0.4016(2) 1.08674(15) 0.09921(16) 0.025 1 2
C(26) 0.46335(14) 1.08773(13) 0.27695(14) 0.017 1 2
C(27) 0.36288(16) 1.12274(15) 0.33427(15) 0.02 1 2
C(28) 0.35021(16) 1.22118(14) 0.34056(14) 0.024 1 2
C(29) 0.52612(18) 1.25184(16) 0.24123(18) 0.03 1 2
C(30) 0.54712(19) 1.15500(18) 0.2299(2) 0.027 1 2
C(31) 0.08478(15) -0.04779(16) 0.63479(17) 0.022 1 2
C(32) -0.01578(15) -0.08491(18) 0.6622(2) 0.025 1 2
C(33) -0.02258(16) -0.19167(18) 0.6890(2) 0.025 1 2
C(34) 0.07171(17) -0.26520(16) 0.68844(17) 0.023 1 2
C(35) 0.17242(16) -0.22698(18) 0.65826(19) 0.025 1 2
C(36) 0.17872(15) -0.12048(17) 0.63241(18) 0.024 1 2
C(37) 0.10049(16) 0.94874(18) 0.02930(18) 0.024 1 2
C(38) 0.03615(19) 1.02711(18) 0.06462(18) 0.024 1 2
C(39) 0.06227(19) 0.92347(18) -0.03637(19) 0.026 1 2
H(1A) 0.449272 0.52047 0.133248 0.035 1 2
H(1B) 0.490771 0.606964 -0.004165 0.035 1 2
H(1C) 0.367976 0.6425 0.078575 0.035 1 2
H(5A) 0.828 0.778235 -0.007946 0.033 1 2
H(5B) 0.844653 0.638796 0.030016 0.033 1 2
H(5C) 0.849623 0.690099 0.12039 0.033 1 2
H(7) 0.667252 0.682557 -0.132182 0.028 1 2
H(8) 0.770743 0.562071 -0.220992 0.035 1 2
H(9) 0.837193 0.327469 0.067638 0.038 1 2
H(10) 0.732306 0.439461 0.166268 0.029 1 2
H(11A) 0.160197 0.777457 0.437205 0.036 1 2
H(11B) 0.135409 0.643645 0.485177 0.036 1 2
H(11C) 0.134665 0.732302 0.350979 0.036 1 2
H(15A) 0.59422 0.428046 0.377022 0.025 1 2
H(15B) 0.477974 0.397337 0.361474 0.025 1 2
H(15C) 0.481814 0.382658 0.48942 0.025 1 2
H(17) 0.179694 0.538614 0.337308 0.025 1 2
H(18) 0.060313 0.393795 0.435564 0.03 1 2
H(19) 0.207886 0.261105 0.693619 0.027 1 2
H(20) 0.32655 0.405494 0.607099 0.022 1 2
H(21A) 0.484815 0.898983 0.489161 0.032 1 2
H(21B) 0.60535 0.956139 0.398964 0.032 1 2
H(21C) 0.606792 0.815692 0.46419 0.032 1 2
H(25A) 0.420894 1.082544 0.02166 0.035 1 2
H(25B) 0.43524 1.15451 0.090083 0.035 1 2
H(25C) 0.313258 1.095746 0.130097 0.035 1 2
H(27) 0.295097 1.073807 0.373765 0.023 1 2
H(28) 0.271467 1.246526 0.385427 0.028 1 2
H(29) 0.591813 1.303069 0.204042 0.035 1 2
H(30) 0.627168 1.132164 0.184916 0.031 1 2
H(7D) 0.99924 0.315411 -0.2457 0.059 1 2
H(7E) 0.917674 0.370363 -0.173063 0.059 1 2

loop_
_geom_angle_atom_site_label_1
_geom_angle_atom_site_label_2
_geom_angle_atom_site_label_3
_geom_angle
_geom_angle_site_symmetry_1
_geom_angle_site_symmetry_2
_geom_angle_site_symmetry_3
_geom_angle_publ_flag
O(1) AL(1) O(2) 88.83(8) 1_555 1_555 1_555 yes
O(1) AL(1) O(3) 89.25(8) 1_555 1_555 1_555 yes
O(1) AL(1) O(4) 88.98(8) 1_555 1_555 1_555 yes
O(1) AL(1) O(5) 178.71(10) 1_555 1_555 1_555 yes
O(1) AL(1) O(6) 88.48(8) 1_555 1_555 1_555 yes
O(2) AL(1) O(3) 176.98(9) 1_555 1_555 1_555 yes
O(2) AL(1) O(4) 89.14(8) 1_555 1_555 1_555 yes
O(2) AL(1) O(5) 89.96(9) 1_555 1_555 1_555 yes
O(2) AL(1) O(6) 93.42(9) 1_555 1_555 1_555 yes
O(3) AL(1) O(4) 88.49(8) 1_555 1_555 1_555 yes
O(3) AL(1) O(5) 91.98(9) 1_555 1_555 1_555 yes
O(3) AL(1) O(6) 88.87(9) 1_555 1_555 1_555 yes
O(4) AL(1) O(5) 91.46(8) 1_555 1_555 1_555 yes
O(4) AL(1) O(6) 176.36(9) 1_555 1_555 1_555 yes
O(5) AL(1) O(6) 91.13(8) 1_555 1_555 1_555 yes
AL(1) O(1) C(2) 125.46(13) 1_555 1_555 1_555 yes
AL(1) O(2) C(4) 128.11(14) 1_555 1_555 1_555 yes
AL(1) O(3) C(12) 128.47(14) 1_555 1_555 1_555 yes
AL(1) O(4) C(14) 127.81(12) 1_555 1_555 1_555 yes
AL(1) O(5) C(22) 129.09(13) 1_555 1_555 1_555 yes
AL(1) O(6) C(24) 129.03(13) 1_555 1_555 1_555 yes
C(8) N(1) C(9) 117.2(2) 1_555 1_555 1_555 yes
C(18) N(2) C(19) 117.2(2) 1_555 1_555 1_555 yes
C(28) N(3) C(29) 116.69(19) 1_555 1_555 1_555 yes
C(2) C(1) H(1A) 109.85 1_555 1_555 1_555 yes
C(2) C(1) H(1B) 109.24 1_555 1_555 1_555 yes
C(2) C(1) H(1C) 109.33 1_555 1_555 1_555 yes
H(1A) C(1) H(1B) 109.51 1_555 1_555 1_555 yes
H(1A) C(1) H(1C) 109.9 1_555 1_555 1_555 yes
H(1B) C(1) H(1C) 109.03 1_555 1_555 1_555 yes
O(1) C(2) C(1) 115.43(16) 1_555 1_555 1_555 yes
O(1) C(2) C(3) 123.62(15) 1_555 1_555 1_555 yes
C(1) C(2) C(3) 120.94(15) 1_555 1_555 1_555 yes
C(2) C(3) C(4) 120.62(14) 1_555 1_555 1_555 yes
C(2) C(3) C(6) 119.75(14) 1_555 1_555 1_555 yes
C(4) C(3) C(6) 119.39(14) 1_555 1_555 1_555 yes
O(2) C(4) C(3) 123.31(15) 1_555 1_555 1_555 yes
O(2) C(4) C(5) 115.70(16) 1_555 1_555 1_555 yes
C(3) C(4) C(5) 120.95(15) 1_555 1_555 1_555 yes
C(4) C(5) H(5A) 109.55 1_555 1_555 1_555 yes
C(4) C(5) H(5B) 109.51 1_555 1_555 1_555 yes
C(4) C(5) H(5C) 109.51 1_555 1_555 1_555 yes
H(5A) C(5) H(5B) 109.45 1_555 1_555 1_555 yes
H(5A) C(5) H(5C) 109.41 1_555 1_555 1_555 yes
H(5B) C(5) H(5C) 109.40 1_555 1_555 1_555 yes
C(3) C(6) C(7) 121.76(16) 1_555 1_555 1_555 yes
C(3) C(6) C(10) 121.31(17) 1_555 1_555 1_555 yes
C(7) C(6) C(10) 116.94(17) 1_555 1_555 1_555 yes
C(6) C(7) C(8) 119.62(19) 1_555 1_555 1_555 yes
C(6) C(7) H(7) 120.28 1_555 1_555 1_555 yes
C(8) C(7) H(7) 120.09 1_555 1_555 1_555 yes
N(1) C(8) C(7) 123.5(2) 1_555 1_555 1_555 yes
N(1) C(8) H(8) 118.04 1_555 1_555 1_555 yes
C(7) C(8) H(8) 118.4 1_555 1_555 1_555 yes
N(1) C(9) C(10) 122.9(2) 1_555 1_555 1_555 yes
N(1) C(9) H(9) 118.53 1_555 1_555 1_555 yes
C(10) C(9) H(9) 118.5 1_555 1_555 1_555 yes
C(6) C(10) C(9) 119.8(2) 1_555 1_555 1_555 yes
C(6) C(10) H(10) 120.22 1_555 1_555 1_555 yes
C(9) C(10) H(10) 120.03 1_555 1_555 1_555 yes
C(12) C(11) H(11A) 109.79 1_555 1_555 1_555 yes
C(12) C(11) H(11B) 109.75 1_555 1_555 1_555 yes
C(12) C(11) H(11C) 109.55 1_555 1_555 1_555 yes
H(11A) C(11) H(11B) 109.41 1_555 1_555 1_555 yes
H(11A) C(11) H(11C) 109.21 1_555 1_555 1_555 yes
H(11B) C(11) H(11C) 109.1 1_555 1_555 1_555 yes
O(3) C(12) C(11) 114.06(16) 1_555 1_555 1_555 yes
O(3) C(12) C(13) 123.95(15) 1_555 1_555 1_555 yes
C(11) C(12) C(13) 121.99(17) 1_555 1_555 1_555 yes
C(12) C(13) C(14) 120.46(15) 1_555 1_555 1_555 yes
C(12) C(13) C(16) 119.99(14) 1_555 1_555 1_555 yes
C(14) C(13) C(16) 119.52(14) 1_555 1_555 1_555 yes
O(4) C(14) C(13) 122.80(15) 1_555 1_555 1_555 yes
O(4) C(14) C(15) 114.98(14) 1_555 1_555 1_555 yes
C(13) C(14) C(15) 122.19(15) 1_555 1_555 1_555 yes
C(14) C(15) H(15A) 109.45 1_555 1_555 1_555 yes
C(14) C(15) H(15B) 109.70 1_555 1_555 1_555 yes
C(14) C(15) H(15C) 109.60 1_555 1_555 1_555 yes
H(15A) C(15) H(15B) 109.38 1_555 1_555 1_555 yes
H(15A) C(15) H(15C) 109.35 1_555 1_555 1_555 yes
H(15B) C(15) H(15C) 109.35 1_555 1_555 1_555 yes
C(13) C(16) C(17) 121.30(16) 1_555 1_555 1_555 yes
C(13) C(16) C(20) 121.81(14) 1_555 1_555 1_555 yes
C(17) C(16) C(20) 116.88(16) 1_555 1_555 1_555 yes
C(16) C(17) C(18) 119.63(17) 1_555 1_555 1_555 yes
C(16) C(17) H(17) 120.23 1_555 1_555 1_555 yes
C(18) C(17) H(17) 120.14 1_555 1_555 1_555 yes
N(2) C(18) C(17) 123.26(17) 1_555 1_555 1_555 yes
N(2) C(18) H(18) 118.18 1_555 1_555 1_555 yes
C(17) C(18) H(18) 118.56 1_555 1_555 1_555 yes
N(2) C(19) C(20) 123.36(18) 1_555 1_555 1_555 yes
N(2) C(19) H(19) 118.12 1_555 1_555 1_555 yes
C(20) C(19) H(19) 118.52 1_555 1_555 1_555 yes
C(16) C(20) C(19) 119.67(16) 1_555 1_555 1_555 yes
C(16) C(20) H(20) 120.31 1_555 1_555 1_555 yes
C(19) C(20) H(20) 120.02 1_555 1_555 1_555 yes
C(22) C(21) H(21A) 109.27 1_555 1_555 1_555 yes
C(22) C(21) H(21B) 109.72 1_555 1_555 1_555 yes
C(22) C(21) H(21C) 109.66 1_555 1_555 1_555 yes
H(21A) C(21) H(21B) 109.20 1_555 1_555 1_555 yes
H(21A) C(21) H(21C) 109.33 1_555 1_555 1_555 yes
H(21B) C(21) H(21C) 109.65 1_555 1_555 1_555 yes
O(5) C(22) C(21) 115.20(16) 1_555 1_555 1_555 yes
O(5) C(22) C(23) 124.01(15) 1_555 1_555 1_555 yes
C(21) C(22) C(23) 120.79(15) 1_555 1_555 1_555 yes
C(22) C(23) C(24) 121.01(14) 1_555 1_555 1_555 yes
C(22) C(23) C(26) 120.06(14) 1_555 1_555 1_555 yes
C(24) C(23) C(26) 118.90(14) 1_555 1_555 1_555 yes
O(6) C(24) C(23) 123.71(15) 1_555 1_555 1_555 yes
O(6) C(24) C(25) 115.32(15) 1_555 1_555 1_555 yes
C(23) C(24) C(25) 120.97(15) 1_555 1_555 1_555 yes
C(24) C(25) H(25A) 109.48 1_555 1_555 1_555 yes
C(24) C(25) H(25B) 109.70 1_555 1_555 1_555 yes
C(24) C(25) H(25C) 109.35 1_555 1_555 1_555 yes
H(25A) C(25) H(25B) 109.6 1_555 1_555 1_555 yes
H(25A) C(25) H(25C) 109.26 1_555 1_555 1_555 yes
H(25B) C(25) H(25C) 109.47 1_555 1_555 1_555 yes
C(23) C(26) C(27) 121.39(16) 1_555 1_555 1_555 yes
C(23) C(26) C(30) 121.85(16) 1_555 1_555 1_555 yes
C(27) C(26) C(30) 116.74(17) 1_555 1_555 1_555 yes
C(26) C(27) C(28) 119.57(18) 1_555 1_555 1_555 yes
C(26) C(27) H(27) 120.45 1_555 1_555 1_555 yes
C(28) C(27) H(27) 119.99 1_555 1_555 1_555 yes
N(3) C(28) C(27) 123.81(19) 1_555 1_555 1_555 yes
N(3) C(28) H(28) 118.07 1_555 1_555 1_555 yes
C(27) C(28) H(28) 118.12 1_555 1_555 1_555 yes
N(3) C(29) C(30) 124.0(2) 1_555 1_555 1_555 yes
N(3) C(29) H(29) 117.82 1_555 1_555 1_555 yes
C(30) C(29) H(29) 118.2 1_555 1_555 1_555 yes
C(26) C(30) C(29) 119.2(2) 1_555 1_555 1_555 yes
C(26) C(30) H(30) 120.35 1_555 1_555 1_555 yes
C(29) C(30) H(30) 120.4 1_555 1_555 1_555 yes
I(1) C(31) C(32) 121.87(14) 1_555 1_555 1_555 yes
I(1) C(31) C(36) 120.47(15) 1_555 1_555 1_555 yes
C(32) C(31) C(36) 117.54(19) 1_555 1_555 1_555 yes
F(1) C(32) C(31) 120.4(2) 1_555 1_555 1_555 yes
F(1) C(32) C(33) 118.3(2) 1_555 1_555 1_555 yes
C(31) C(32) C(33) 121.28(18) 1_555 1_555 1_555 yes
F(2) C(33) C(32) 118.3(2) 1_555 1_555 1_555 yes
F(2) C(33) C(34) 120.5(3) 1_555 1_555 1_555 yes
C(32) C(33) C(34) 121.19(19) 1_555 1_555 1_555 yes
I(2) C(34) C(33) 120.57(16) 1_555 1_555 1_555 yes
I(2) C(34) C(35) 122.17(15) 1_555 1_555 1_555 yes
C(33) C(34) C(35) 117.26(19) 1_555 1_555 1_555 yes
F(4) C(35) C(34) 120.3(3) 1_555 1_555 1_555 yes
F(4) C(35) C(36) 118.4(3) 1_555 1_555 1_555 yes
C(34) C(35) C(36) 121.32(18) 1_555 1_555 1_555 yes
F(3) C(36) C(31) 120.5(2) 1_555 1_555 1_555 yes
F(3) C(36) C(35) 118.2(2) 1_555 1_555 1_555 yes
C(31) C(36) C(35) 121.38(18) 1_555 1_555 1_555 yes
I(3) C(37) C(38) 120.50(15) 1_555 1_555 1_555 yes
I(3) C(37) C(39) 122.30(16) 1_555 1_555 1_555 yes
C(38) C(37) C(39) 117.20(17) 1_555 1_555 1_555 yes
F(5) C(38) C(37) 119.8(2) 1_555 1_555 1_555 yes
F(5) C(38) C(39) 119.0(3) 1_555 1_555 2_575 yes
C(37) C(38) C(39) 121.20(18) 1_555 1_555 2_575 yes
F(6) C(39) C(37) 120.6(3) 1_555 1_555 1_555 yes
F(6) C(39) C(38) 117.8(3) 1_555 1_555 2_575 yes
C(37) C(39) C(38) 121.59(18) 1_555 1_555 2_575 yes

loop_
_geom_bond_atom_site_label_1
_geom_bond_atom_site_label_2
_geom_bond_distance
_geom_bond_site_symmetry_1
_geom_bond_site_symmetry_2
_geom_bond_publ_flag
I(1) C(31) 2.096(2) 1_555 1_555 yes
I(2) C(34) 2.078(2) 1_555 1_555 yes
I(3) C(37) 2.0791(18) 1_555 1_555 yes
AL(1) O(1) 1.8940(18) 1_555 1_555 yes
AL(1) O(2) 1.874(2) 1_555 1_555 yes
AL(1) O(3) 1.872(2) 1_555 1_555 yes
AL(1) O(4) 1.8805(18) 1_555 1_555 yes
AL(1) O(5) 1.8573(19) 1_555 1_555 yes
AL(1) O(6) 1.8558(19) 1_555 1_555 yes
F(1) C(32) 1.340(3) 1_555 1_555 yes
F(2) C(33) 1.338(4) 1_555 1_555 yes
F(3) C(36) 1.340(4) 1_555 1_555 yes
F(4) C(35) 1.337(3) 1_555 1_555 yes
F(5) C(38) 1.336(3) 1_555 1_555 yes
F(6) C(39) 1.349(4) 1_555 1_555 yes
O(1) C(2) 1.275(2) 1_555 1_555 yes
O(2) C(4) 1.270(2) 1_555 1_555 yes
O(3) C(12) 1.272(2) 1_555 1_555 yes
O(4) C(14) 1.280(2) 1_555 1_555 yes
O(5) C(22) 1.273(2) 1_555 1_555 yes
O(6) C(24) 1.277(2) 1_555 1_555 yes
N(1) C(8) 1.333(4) 1_555 1_555 yes
N(1) C(9) 1.347(4) 1_555 1_555 yes
N(2) C(18) 1.346(3) 1_555 1_555 yes
N(2) C(19) 1.342(3) 1_555 1_555 yes
N(3) C(28) 1.332(4) 1_555 1_555 yes
N(3) C(29) 1.337(4) 1_555 1_555 yes
C(1) C(2) 1.502(2) 1_555 1_555 yes
C(1) H(1A) 1.077 1_555 1_555 yes
C(1) H(1B) 1.077 1_555 1_555 yes
C(1) H(1C) 1.077 1_555 1_555 yes
C(2) C(3) 1.407(2) 1_555 1_555 yes
C(3) C(4) 1.418(2) 1_555 1_555 yes
C(3) C(6) 1.484(2) 1_555 1_555 yes
C(4) C(5) 1.497(2) 1_555 1_555 yes
C(5) H(5A) 1.077 1_555 1_555 yes
C(5) H(5B) 1.077 1_555 1_555 yes
C(5) H(5C) 1.077 1_555 1_555 yes
C(6) C(7) 1.397(2) 1_555 1_555 yes
C(6) C(10) 1.392(2) 1_555 1_555 yes
C(7) C(8) 1.386(3) 1_555 1_555 yes
C(7) H(7) 1.083 1_555 1_555 yes
C(8) H(8) 1.083 1_555 1_555 yes
C(9) C(10) 1.390(3) 1_555 1_555 yes
C(9) H(9) 1.083 1_555 1_555 yes
C(10) H(10) 1.083 1_555 1_555 yes
C(11) C(12) 1.493(2) 1_555 1_555 yes
C(11) H(11A) 1.077 1_555 1_555 yes
C(11) H(11B) 1.077 1_555 1_555 yes
C(11) H(11C) 1.077 1_555 1_555 yes
C(12) C(13) 1.412(2) 1_555 1_555 yes
C(13) C(14) 1.416(2) 1_555 1_555 yes
C(13) C(16) 1.485(2) 1_555 1_555 yes
C(14) C(15) 1.496(2) 1_555 1_555 yes
C(15) H(15A) 1.077 1_555 1_555 yes
C(15) H(15B) 1.077 1_555 1_555 yes
C(15) H(15C) 1.077 1_555 1_555 yes
C(16) C(17) 1.399(2) 1_555 1_555 yes
C(16) C(20) 1.401(2) 1_555 1_555 yes
C(17) C(18) 1.389(3) 1_555 1_555 yes
C(17) H(17) 1.083 1_555 1_555 yes
C(18) H(18) 1.083 1_555 1_555 yes
C(19) C(20) 1.388(2) 1_555 1_555 yes
C(19) H(19) 1.083 1_555 1_555 yes
C(20) H(20) 1.083 1_555 1_555 yes
C(21) C(22) 1.499(2) 1_555 1_555 yes
C(21) H(21A) 1.077 1_555 1_555 yes
C(21) H(21B) 1.077 1_555 1_555 yes
C(21) H(21C) 1.077 1_555 1_555 yes
C(22) C(23) 1.413(2) 1_555 1_555 yes
C(23) C(24) 1.410(2) 1_555 1_555 yes
C(23) C(26) 1.489(2) 1_555 1_555 yes
C(24) C(25) 1.494(2) 1_555 1_555 yes
C(25) H(25A) 1.077 1_555 1_555 yes
C(25) H(25B) 1.077 1_555 1_555 yes
C(25) H(25C) 1.077 1_555 1_555 yes
C(26) C(27) 1.397(2) 1_555 1_555 yes
C(26) C(30) 1.399(3) 1_555 1_555 yes
C(27) C(28) 1.392(2) 1_555 1_555 yes
C(27) H(27) 1.083 1_555 1_555 yes
C(28) H(28) 1.083 1_555 1_555 yes
C(29) C(30) 1.392(3) 1_555 1_555 yes
C(29) H(29) 1.083 1_555 1_555 yes
C(30) H(30) 1.083 1_555 1_555 yes
C(31) C(32) 1.384(3) 1_555 1_555 yes
C(31) C(36) 1.384(2) 1_555 1_555 yes
C(32) C(33) 1.388(3) 1_555 1_555 yes
C(33) C(34) 1.392(3) 1_555 1_555 yes
C(34) C(35) 1.386(3) 1_555 1_555 yes
C(35) C(36) 1.386(3) 1_555 1_555 yes
C(37) C(38) 1.392(3) 1_555 1_555 yes
C(37) C(39) 1.388(3) 1_555 1_555 yes
C(38) C(39) 1.382(3) 1_555 2_575 yes

loop_
_atom_site_anharm_gc_c_label
_atom_site_anharm_gc_c_111
_atom_site_anharm_gc_c_222
_atom_site_anharm_gc_c_333
_atom_site_anharm_gc_c_112
_atom_site_anharm_gc_c_122
_atom_site_anharm_gc_c_113
_atom_site_anharm_gc_c_133
_atom_site_anharm_gc_c_223
_atom_site_anharm_gc_c_233
_atom_site_anharm_gc_c_123
I(1) -0.000008(13) 0.000058(13) -0.00023(2) -0.000018(7) 0.000027(7) -0.000008(9) 0.000024(11) -0.000055(10) 0.000090(12) -0.000028(6)
I(2) 0.00029(2) 0.000094(15) 0.00030(2) 0.000215(11) -0.000076(9) -0.000089(15) -0.000042(15) 0.000030(11) 0.000221(12) -0.000167(8)
I(3) 0.000032(19) 0.00224(4) -0.00023(3) 0.000210(13) 0.000361(17) -0.000033(14) 0.000055(16) -0.00060(2) 0.00054(2) -0.000321(12)
Al(1) 0.00004(6) -0.00001(5) 0.00002(5) 0.00004(3) 0.00007(3) -0.00001(3) 0.00005(3) -0.00002(3) 0.00002(3) -0.00003(2)

loop_
_atom_site_anharm_gc_d_label
_atom_site_anharm_gc_d_1111
_atom_site_anharm_gc_d_2222
_atom_site_anharm_gc_d_3333
_atom_site_anharm_gc_d_1112
_atom_site_anharm_gc_d_1222
_atom_site_anharm_gc_d_1113
_atom_site_anharm_gc_d_1333
_atom_site_anharm_gc_d_2223
_atom_site_anharm_gc_d_2333
_atom_site_anharm_gc_d_1122
_atom_site_anharm_gc_d_1133
_atom_site_anharm_gc_d_2233
_atom_site_anharm_gc_d_1123
_atom_site_anharm_gc_d_1223
_atom_site_anharm_gc_d_1233
I(1) 0.000091(6) 0.000052(7) 0.000206(14) 0.000014(3) 0.000009(3) -0.000050(4) -0.000075(6) -0.000021(5) -0.000054(7) 0.000031(2) 0.000065(4) 0.000029(5) -0.000023(2) -0.000019(2) 0.000027(3)
I(2) 0.000210(14) 0.000055(8) 0.000245(15) -0.000013(6) -0.000004(4) -0.000113(9) -0.000138(9) -0.000012(5) -0.000011(7) 0.000039(4) 0.000126(7) 0.000045(5) -0.000003(4) -0.000023(3) 0.000000(4)
I(3) 0.000151(11) 0.00042(2) 0.000269(18) 0.000047(7) 0.000133(10) -0.000095(8) -0.000130(10) -0.000209(13) -0.000146(11) 0.000095(6) 0.000121(7) 0.000180(10) -0.000067(5) -0.000100(6) 0.000082(6)
Al(1) 0.00010(3) 0.00005(2) 0.00001(3) -0.000032(14) 0.000022(12) 0.000006(16) -0.000001(16) -0.000020(15) -0.000010(16) -0.000002(10) -0.000001(13) 0.000014(14) 0.000006(9) -0.000015(8) -0.000002(9)
